data_4078103
loop_
_publ_author_name
'Holtrichter-R\"o\&smann, Thorsten'
'R\"osener, Christian'
'Hellmann, Johannes'
'Uhl, Werner'
'W\"urthwein, Ernst-Ulrich'
'Fr\"ohlich, Roland'
'Wibbeling, Birgit'

_publ_section_title
;
 Generation of Weakly Bound Al--N Lewis Pairs by Hydroalumination of
 Ynamines and the Activation of Small Molecules: Phenylethyne and
 Dicyclohexylcarbodiimide
;
_journal_issue 8
_journal_name_full Organometallics
_journal_page_first 3272
_journal_paper_doi 10.1021/om3001179
_journal_volume 31
_journal_year 2012
_chemical_formula_sum 'C18 H39 Al N2 Si'
_chemical_formula_weight 338.58
_chemical_name_systematic
; 
 ? 
;
_space_group_IT_number 2
_symmetry_cell_setting triclinic
_symmetry_space_group_name_Hall '-P 1'
_symmetry_space_group_name_H-M 'P -1'
_atom_sites_solution_hydrogens geom
_atom_sites_solution_primary direct
_atom_sites_solution_secondary difmap
_audit_creation_method SHELXL-97
_cell_angle_alpha 70.926(1)
_cell_angle_beta 75.311(1)
_cell_angle_gamma 79.469(1)
_cell_formula_units_Z 2
_cell_length_a 9.4759(2)
_cell_length_b 11.2988(2)
_cell_length_c 11.4975(3)
_cell_measurement_reflns_used 2659
_cell_measurement_temperature 223(2)
_cell_measurement_theta_max 27.88
_cell_measurement_theta_min 4.08
_cell_volume 1118.65(4)
_computing_cell_refinement 'Collect (Nonius B.V., 1998)'
_computing_data_collection 'Collect (Nonius B.V., 1998)'
_computing_data_reduction 'Denzo-SMN (Otwinowski & Minor, 1997)'
_computing_molecular_graphics 'XP (BrukerAXS, 2000)'
_computing_publication_material 'SHELXL-97 (Sheldrick, 1997)'
_computing_structure_refinement 'SHELXL-97 (Sheldrick, 1997)'
_computing_structure_solution 'SHELXS-97 (Sheldrick, 1990)'
_diffrn_ambient_temperature 223(2)
_diffrn_measured_fraction_theta_full 0.957
_diffrn_measured_fraction_theta_max 0.957
_diffrn_measurement_device_type 'Nonius KappaCCD APEXII'
_diffrn_measurement_method '\w and \f scans'
_diffrn_radiation_monochromator 'Montel mirror'
_diffrn_radiation_source 'rotating anode Nonius FR591'
_diffrn_radiation_type MoK\a
_diffrn_radiation_wavelength 0.71073
_diffrn_reflns_av_R_equivalents 0.049
_diffrn_reflns_av_sigmaI/netI 0.0285
_diffrn_reflns_limit_h_max 12
_diffrn_reflns_limit_h_min -12
_diffrn_reflns_limit_k_max 14
_diffrn_reflns_limit_k_min -14
_diffrn_reflns_limit_l_max 15
_diffrn_reflns_limit_l_min -14
_diffrn_reflns_number 9788
_diffrn_reflns_theta_full 27.87
_diffrn_reflns_theta_max 27.87
_diffrn_reflns_theta_min 4.51
_exptl_absorpt_coefficient_mu 0.145
_exptl_absorpt_correction_T_max 0.9857
_exptl_absorpt_correction_T_min 0.9511
_exptl_absorpt_correction_type multi-scan
_exptl_absorpt_process_details 'Denzo (otwinowski, Borek, Majewski & Minor, 2003)'
_exptl_crystal_colour colorless
_exptl_crystal_density_diffrn 1.005
_exptl_crystal_density_method 'not measured'
_exptl_crystal_description plate
_exptl_crystal_F_000 376
_exptl_crystal_size_max 0.35
_exptl_crystal_size_mid 0.35
_exptl_crystal_size_min 0.10
_refine_diff_density_max 0.322
_refine_diff_density_min -0.253
_refine_diff_density_rms 0.044
_refine_ls_extinction_method none
_refine_ls_goodness_of_fit_ref 1.081
_refine_ls_hydrogen_treatment constr
_refine_ls_matrix_type full
_refine_ls_number_parameters 219
_refine_ls_number_reflns 5100
_refine_ls_number_restraints 8
_refine_ls_restrained_S_all 1.084
_refine_ls_R_factor_all 0.0640
_refine_ls_R_factor_gt 0.0565
_refine_ls_shift/su_max 0.000
_refine_ls_shift/su_mean 0.000
_refine_ls_structure_factor_coef Fsqd
_refine_ls_weighting_details 'calc w=1/[\s^2^(Fo^2^)+(0.0697P)^2^+0.4744P] where P=(Fo^2^+2Fc^2^)/3'
_refine_ls_weighting_scheme calc
_refine_ls_wR_factor_gt 0.1437
_refine_ls_wR_factor_ref 0.1535
_reflns_number_gt 4520
_reflns_number_total 5100
_reflns_threshold_expression >2sigma(I)
_cod_data_source_file om3001179_si_005.cif
_cod_data_source_block wue5678
_cod_original_sg_symbol_H-M P-1
_cod_database_code 4078103

loop_
_symmetry_equiv_pos_as_xyz
'x, y, z'
'-x, -y, -z'

loop_
_atom_site_label
_atom_site_type_symbol
_atom_site_fract_x
_atom_site_fract_y
_atom_site_fract_z
_atom_site_U_iso_or_equiv
_atom_site_adp_type
_atom_site_occupancy
_atom_site_symmetry_multiplicity
_atom_site_calc_flag
_atom_site_refinement_flags
_atom_site_disorder_assembly
_atom_site_disorder_group
Si1 Si 0.30717(6) 0.17511(5) 0.18443(5) 0.04391(16) Uani 1 1 d . . .
Al1 Al 0.66879(6) 0.20327(5) 0.22989(5) 0.03807(15) Uani 1 1 d . . .
N1 N 0.56171(15) 0.31860(13) 0.34073(13) 0.0364(3) Uani 1 1 d . A .
N2 N 0.70861(16) 0.43845(14) 0.45628(15) 0.0424(3) Uani 1 1 d . . .
C11 C 0.45442(19) 0.22305(17) 0.23363(16) 0.0406(4) Uani 1 1 d . A .
C12 C 0.42899(19) 0.29168(18) 0.31206(18) 0.0426(4) Uani 1 1 d . A .
H12 H 0.3336 0.3212 0.3471 0.051 Uiso 1 1 calc R . .
C13 C 0.5771(2) 0.45581(16) 0.29306(18) 0.0445(4) Uani 1 1 d . . .
H13A H 0.4906 0.5020 0.3326 0.053 Uiso 1 1 calc R A .
H13B H 0.5833 0.4854 0.2019 0.053 Uiso 1 1 calc R . .
C14 C 0.7138(2) 0.48143(17) 0.32220(18) 0.0459(4) Uani 1 1 d . A .
H14A H 0.8005 0.4383 0.2794 0.055 Uiso 1 1 calc R . .
H14B H 0.7226 0.5721 0.2903 0.055 Uiso 1 1 calc R . .
C15 C 0.6941(2) 0.30359(17) 0.50408(17) 0.0443(4) Uani 1 1 d . A .
H15A H 0.6897 0.2746 0.5950 0.053 Uiso 1 1 calc R . .
H15B H 0.7803 0.2576 0.4639 0.053 Uiso 1 1 calc R . .
C16 C 0.5570(2) 0.27605(18) 0.47776(16) 0.0425(4) Uani 1 1 d . . .
H16A H 0.5489 0.1853 0.5107 0.051 Uiso 1 1 calc R A .
H16B H 0.4705 0.3194 0.5205 0.051 Uiso 1 1 calc R . .
C101 C 0.3511(4) 0.0055(2) 0.1924(4) 0.0868(9) Uani 1 1 d . . .
H10A H 0.4478 -0.0076 0.1412 0.130 Uiso 1 1 calc R . .
H10B H 0.2787 -0.0194 0.1612 0.130 Uiso 1 1 calc R . .
H10C H 0.3499 -0.0449 0.2790 0.130 Uiso 1 1 calc R . .
C102 C 0.2960(3) 0.2693(3) 0.0194(2) 0.0663(6) Uani 1 1 d . . .
H10D H 0.2905 0.3582 0.0108 0.099 Uiso 1 1 calc R . .
H10E H 0.2091 0.2530 -0.0004 0.099 Uiso 1 1 calc R . .
H10F H 0.3826 0.2455 -0.0380 0.099 Uiso 1 1 calc R . .
C103 C 0.1243(3) 0.1982(3) 0.2886(2) 0.0680(6) Uani 1 1 d . . .
H10G H 0.1250 0.1433 0.3733 0.102 Uiso 1 1 calc R . .
H10H H 0.0489 0.1781 0.2569 0.102 Uiso 1 1 calc R . .
H10I H 0.1041 0.2852 0.2897 0.102 Uiso 1 1 calc R . .
C111 C 0.7541(2) 0.04427(18) 0.33683(19) 0.0480(4) Uani 1 1 d . A .
H11A H 0.8055 0.0652 0.3903 0.058 Uiso 1 1 calc R . .
H11B H 0.6736 -0.0037 0.3923 0.058 Uiso 1 1 calc R . .
C112 C 0.8611(2) -0.0407(2) 0.2659(2) 0.0555(5) Uani 1 1 d . . .
H112 H 0.9384 0.0103 0.2061 0.067 Uiso 1 1 calc R A .
C113 C 0.9357(3) -0.1523(3) 0.3541(3) 0.0820(8) Uani 1 1 d . A .
H11C H 0.8622 -0.2041 0.4136 0.123 Uiso 1 1 calc R . .
H11D H 0.9877 -0.1218 0.3993 0.123 Uiso 1 1 calc R . .
H11E H 1.0046 -0.2020 0.3055 0.123 Uiso 1 1 calc R . .
C114 C 0.7842(4) -0.0854(3) 0.1902(4) 0.0971(11) Uani 1 1 d . A .
H11F H 0.8530 -0.1409 0.1482 0.146 Uiso 1 1 calc R . .
H11G H 0.7471 -0.0134 0.1279 0.146 Uiso 1 1 calc R . .
H11H H 0.7032 -0.1306 0.2460 0.146 Uiso 1 1 calc R . .
C121 C 0.8093(2) 0.2938(2) 0.08185(19) 0.0544(5) Uani 0.858(4) 1 d PD A 1
H12A H 0.8420 0.3586 0.1055 0.065 Uiso 0.858(4) 1 calc PR A 1
H12B H 0.8955 0.2336 0.0672 0.065 Uiso 0.858(4) 1 calc PR A 1
C122 C 0.7634(3) 0.3567(2) -0.0418(2) 0.0526(6) Uani 0.858(4) 1 d PD A 1
H122 H 0.6757 0.4172 -0.0276 0.063 Uiso 0.858(4) 1 calc PR A 1
C123 C 0.7208(4) 0.2614(4) -0.0927(3) 0.0742(11) Uani 0.858(4) 1 d PD A 1
H12C H 0.8057 0.2021 -0.1093 0.111 Uiso 0.858(4) 1 calc PR A 1
H12D H 0.6867 0.3056 -0.1700 0.111 Uiso 0.858(4) 1 calc PR A 1
H12E H 0.6432 0.2163 -0.0308 0.111 Uiso 0.858(4) 1 calc PR A 1
C124 C 0.8826(4) 0.4306(3) -0.1412(3) 0.0720(9) Uani 0.858(4) 1 d PD A 1
H12F H 0.9646 0.3723 -0.1658 0.108 Uiso 0.858(4) 1 calc PR A 1
H12G H 0.9159 0.4855 -0.1065 0.108 Uiso 0.858(4) 1 calc PR A 1
H12H H 0.8428 0.4808 -0.2143 0.108 Uiso 0.858(4) 1 calc PR A 1
C131 C 0.8093(2) 0.2938(2) 0.08185(19) 0.0544(5) Uani 0.142(4) 1 d PD A 2
H13C H 0.7863 0.3825 0.0800 0.065 Uiso 0.142(4) 1 calc PR A 2
H13D H 0.9053 0.2668 0.1051 0.065 Uiso 0.142(4) 1 calc PR A 2
C132 C 0.8361(16) 0.2959(14) -0.0485(8) 0.0526(6) Uani 0.142(4) 1 d PD A 2
H132 H 0.8844 0.2113 -0.0518 0.063 Uiso 0.142(4) 1 calc PR A 2
C133 C 0.6943(19) 0.313(3) -0.094(2) 0.0742(11) Uani 0.142(4) 1 d PD A 2
H13E H 0.6447 0.2380 -0.0534 0.111 Uiso 0.142(4) 1 calc PR A 2
H13F H 0.7163 0.3288 -0.1844 0.111 Uiso 0.142(4) 1 calc PR A 2
H13G H 0.6313 0.3847 -0.0729 0.111 Uiso 0.142(4) 1 calc PR A 2
C134 C 0.940(2) 0.3894(19) -0.139(2) 0.0720(9) Uani 0.142(4) 1 d PD A 2
H13H H 0.9006 0.4739 -0.1354 0.108 Uiso 0.142(4) 1 calc PR A 2
H13I H 0.9522 0.3852 -0.2238 0.108 Uiso 0.142(4) 1 calc PR A 2
H13J H 1.0351 0.3687 -0.1150 0.108 Uiso 0.142(4) 1 calc PR A 2
C201 C 0.8399(2) 0.4648(2) 0.4836(2) 0.0564(5) Uani 1 1 d . . .
H20A H 0.9260 0.4211 0.4427 0.085 Uiso 1 1 calc R . .
H20B H 0.8339 0.4362 0.5738 0.085 Uiso 1 1 calc R . .
H20C H 0.8471 0.5548 0.4524 0.085 Uiso 1 1 calc R . .

loop_
_atom_site_aniso_label
_atom_site_aniso_U_11
_atom_site_aniso_U_22
_atom_site_aniso_U_33
_atom_site_aniso_U_23
_atom_site_aniso_U_13
_atom_site_aniso_U_12
Si1 0.0458(3) 0.0472(3) 0.0461(3) -0.0162(2) -0.0152(2) -0.0111(2)
Al1 0.0382(3) 0.0420(3) 0.0366(3) -0.0156(2) -0.0059(2) -0.0060(2)
N1 0.0374(7) 0.0391(7) 0.0365(7) -0.0144(6) -0.0092(5) -0.0053(5)
N2 0.0422(8) 0.0455(8) 0.0481(8) -0.0221(6) -0.0126(6) -0.0058(6)
C11 0.0427(9) 0.0423(8) 0.0398(8) -0.0115(7) -0.0114(7) -0.0091(7)
C12 0.0349(8) 0.0495(9) 0.0474(9) -0.0191(8) -0.0096(7) -0.0042(7)
C13 0.0521(10) 0.0362(8) 0.0489(10) -0.0126(7) -0.0193(8) -0.0012(7)
C14 0.0522(10) 0.0395(8) 0.0496(10) -0.0137(7) -0.0121(8) -0.0109(7)
C15 0.0507(10) 0.0468(9) 0.0408(9) -0.0153(7) -0.0153(8) -0.0060(8)
C16 0.0481(9) 0.0480(9) 0.0347(8) -0.0156(7) -0.0043(7) -0.0131(7)
C101 0.092(2) 0.0553(13) 0.133(3) -0.0347(16) -0.0450(19) -0.0136(13)
C102 0.0667(14) 0.0866(17) 0.0501(12) -0.0197(11) -0.0200(10) -0.0096(12)
C103 0.0517(12) 0.0968(18) 0.0624(14) -0.0279(13) -0.0063(10) -0.0251(12)
C111 0.0511(10) 0.0445(9) 0.0497(10) -0.0181(8) -0.0102(8) -0.0006(8)
C112 0.0595(12) 0.0515(11) 0.0561(12) -0.0231(9) -0.0116(9) 0.0052(9)
C113 0.093(2) 0.0677(15) 0.0736(16) -0.0261(13) -0.0172(15) 0.0289(14)
C114 0.115(2) 0.088(2) 0.125(3) -0.071(2) -0.060(2) 0.0227(18)
C121 0.0491(10) 0.0744(13) 0.0413(10) -0.0170(9) -0.0039(8) -0.0188(9)
C122 0.0540(14) 0.0581(14) 0.0407(11) -0.0155(10) -0.0023(10) -0.0030(11)
C123 0.079(2) 0.107(3) 0.0512(13) -0.039(2) -0.0022(14) -0.033(2)
C124 0.094(3) 0.0644(19) 0.0473(13) -0.0095(14) 0.0030(17) -0.0224(17)
C131 0.0491(10) 0.0744(13) 0.0413(10) -0.0170(9) -0.0039(8) -0.0188(9)
C132 0.0540(14) 0.0581(14) 0.0407(11) -0.0155(10) -0.0023(10) -0.0030(11)
C133 0.079(2) 0.107(3) 0.0512(13) -0.039(2) -0.0022(14) -0.033(2)
C134 0.094(3) 0.0644(19) 0.0473(13) -0.0095(14) 0.0030(17) -0.0224(17)
C201 0.0511(11) 0.0663(12) 0.0672(13) -0.0334(11) -0.0182(10) -0.0108(9)

loop_
_atom_type_symbol
_atom_type_description
_atom_type_scat_dispersion_real
_atom_type_scat_dispersion_imag
_atom_type_scat_source
C C 0.0033 0.0016 'International Tables Vol C Tables 4.2.6.8 and 6.1.1.4'
H H 0.0000 0.0000 'International Tables Vol C Tables 4.2.6.8 and 6.1.1.4'
N N 0.0061 0.0033 'International Tables Vol C Tables 4.2.6.8 and 6.1.1.4'
Al Al 0.0645 0.0514 'International Tables Vol C Tables 4.2.6.8 and 6.1.1.4'
Si Si 0.0817 0.0704 'International Tables Vol C Tables 4.2.6.8 and 6.1.1.4'

loop_
_geom_angle_atom_site_label_1
_geom_angle_atom_site_label_2
_geom_angle_atom_site_label_3
_geom_angle
C11 Si1 C101 108.55(11)
C11 Si1 C102 110.46(10)
C101 Si1 C102 108.83(15)
C11 Si1 C103 111.48(10)
C101 Si1 C103 109.14(14)
C102 Si1 C103 108.34(12)
C111 Al1 C121 115.08(9)
C111 Al1 C11 117.95(8)
C121 Al1 C11 122.01(9)
C111 Al1 N1 109.17(7)
C121 Al1 N1 111.26(8)
C11 Al1 N1 71.29(6)
C111 Al1 C12 118.19(8)
C121 Al1 C12 125.11(9)
C11 Al1 C12 33.49(7)
N1 Al1 C12 37.86(6)
C16 N1 C12 111.59(13)
C16 N1 C13 108.31(13)
C12 N1 C13 110.96(14)
C16 N1 Al1 120.46(11)
C12 N1 Al1 83.05(9)
C13 N1 Al1 119.56(11)
C14 N2 C201 110.72(16)
C14 N2 C15 109.46(13)
C201 N2 C15 110.51(16)
C12 C11 Si1 123.53(14)
C12 C11 Al1 90.29(12)
Si1 C11 Al1 145.90(11)
C11 C12 N1 115.21(15)
C11 C12 Al1 56.22(10)
N1 C12 Al1 59.10(8)
C11 C12 H12 122.4
N1 C12 H12 122.4
Al1 C12 H12 176.5
N1 C13 C14 110.23(14)
N1 C13 H13A 109.6
C14 C13 H13A 109.6
N1 C13 H13B 109.6
C14 C13 H13B 109.6
H13A C13 H13B 108.1
N2 C14 C13 111.11(15)
N2 C14 H14A 109.4
C13 C14 H14A 109.4
N2 C14 H14B 109.4
C13 C14 H14B 109.4
H14A C14 H14B 108.0
N2 C15 C16 110.70(15)
N2 C15 H15A 109.5
C16 C15 H15A 109.5
N2 C15 H15B 109.5
C16 C15 H15B 109.5
H15A C15 H15B 108.1
N1 C16 C15 110.43(14)
N1 C16 H16A 109.6
C15 C16 H16A 109.6
N1 C16 H16B 109.6
C15 C16 H16B 109.6
H16A C16 H16B 108.1
Si1 C101 H10A 109.5
Si1 C101 H10B 109.5
H10A C101 H10B 109.5
Si1 C101 H10C 109.5
H10A C101 H10C 109.5
H10B C101 H10C 109.5
Si1 C102 H10D 109.5
Si1 C102 H10E 109.5
H10D C102 H10E 109.5
Si1 C102 H10F 109.5
H10D C102 H10F 109.5
H10E C102 H10F 109.5
Si1 C103 H10G 109.5
Si1 C103 H10H 109.5
H10G C103 H10H 109.5
Si1 C103 H10I 109.5
H10G C103 H10I 109.5
H10H C103 H10I 109.5
C112 C111 Al1 115.51(14)
C112 C111 H11A 108.4
Al1 C111 H11A 108.4
C112 C111 H11B 108.4
Al1 C111 H11B 108.4
H11A C111 H11B 107.5
C114 C112 C113 110.6(2)
C114 C112 C111 110.9(2)
C113 C112 C111 111.97(19)
C114 C112 H112 107.7
C113 C112 H112 107.7
C111 C112 H112 107.7
C112 C113 H11C 109.5
C112 C113 H11D 109.5
H11C C113 H11D 109.5
C112 C113 H11E 109.5
H11C C113 H11E 109.5
H11D C113 H11E 109.5
C112 C114 H11F 109.5
C112 C114 H11G 109.5
H11F C114 H11G 109.5
C112 C114 H11H 109.5
H11F C114 H11H 109.5
H11G C114 H11H 109.5
C122 C121 Al1 120.15(15)
C122 C121 H12A 107.3
Al1 C121 H12A 107.3
C122 C121 H12B 107.3
Al1 C121 H12B 107.3
H12A C121 H12B 106.9
C121 C122 C124 112.3(2)
C121 C122 C123 111.6(2)
C124 C122 C123 109.3(2)
C121 C122 H122 107.8
C124 C122 H122 107.8
C123 C122 H122 107.8
C133 C132 C134 110.9(9)
C133 C132 H132 106.2
C134 C132 H132 106.2
C132 C133 H13E 109.5
C132 C133 H13F 109.5
H13E C133 H13F 109.5
C132 C133 H13G 109.5
H13E C133 H13G 109.5
H13F C133 H13G 109.5
C132 C134 H13H 109.5
C132 C134 H13I 109.5
H13H C134 H13I 109.5
C132 C134 H13J 109.5
H13H C134 H13J 109.5
H13I C134 H13J 109.5
N2 C201 H20A 109.5
N2 C201 H20B 109.5
H20A C201 H20B 109.5
N2 C201 H20C 109.5
H20A C201 H20C 109.5
H20B C201 H20C 109.5

loop_
_geom_bond_atom_site_label_1
_geom_bond_atom_site_label_2
_geom_bond_distance
Si1 C11 1.8538(18)
Si1 C101 1.862(3)
Si1 C102 1.867(2)
Si1 C103 1.869(2)
Al1 C111 1.980(2)
Al1 C121 1.982(2)
Al1 C11 1.9935(18)
Al1 N1 2.0731(14)
Al1 C12 2.3983(18)
N1 C16 1.481(2)
N1 C12 1.483(2)
N1 C13 1.487(2)
N2 C14 1.448(2)
N2 C201 1.459(2)
N2 C15 1.461(2)
C11 C12 1.323(2)
C12 H12 0.9400
C13 C14 1.515(3)
C13 H13A 0.9800
C13 H13B 0.9800
C14 H14A 0.9800
C14 H14B 0.9800
C15 C16 1.511(2)
C15 H15A 0.9800
C15 H15B 0.9800
C16 H16A 0.9800
C16 H16B 0.9800
C101 H10A 0.9700
C101 H10B 0.9700
C101 H10C 0.9700
C102 H10D 0.9700
C102 H10E 0.9700
C102 H10F 0.9700
C103 H10G 0.9700
C103 H10H 0.9700
C103 H10I 0.9700
C111 C112 1.533(3)
C111 H11A 0.9800
C111 H11B 0.9800
C112 C114 1.512(4)
C112 C113 1.523(3)
C112 H112 0.9900
C113 H11C 0.9700
C113 H11D 0.9700
C113 H11E 0.9700
C114 H11F 0.9700
C114 H11G 0.9700
C114 H11H 0.9700
C121 C122 1.502(3)
C121 H12A 0.9800
C121 H12B 0.9800
C122 C124 1.532(3)
C122 C123 1.534(4)
C122 H122 0.9900
C123 H12C 0.9700
C123 H12D 0.9700
C123 H12E 0.9700
C124 H12F 0.9700
C124 H12G 0.9700
C124 H12H 0.9700
C132 C133 1.520(8)
C132 C134 1.522(8)
C132 H132 0.9900
C133 H13E 0.9700
C133 H13F 0.9700
C133 H13G 0.9700
C134 H13H 0.9700
C134 H13I 0.9700
C134 H13J 0.9700
C201 H20A 0.9700
C201 H20B 0.9700
C201 H20C 0.9700

loop_
_geom_torsion_atom_site_label_1
_geom_torsion_atom_site_label_2
_geom_torsion_atom_site_label_3
_geom_torsion_atom_site_label_4
_geom_torsion
C111 Al1 N1 C16 -0.58(14)
C121 Al1 N1 C16 -128.66(13)
C11 Al1 N1 C16 113.39(13)
C12 Al1 N1 C16 111.00(15)
C111 Al1 N1 C12 -111.58(11)
C121 Al1 N1 C12 120.34(11)
C11 Al1 N1 C12 2.39(10)
C111 Al1 N1 C13 138.24(13)
C121 Al1 N1 C13 10.15(15)
C11 Al1 N1 C13 -107.80(13)
C12 Al1 N1 C13 -110.19(16)
C101 Si1 C11 C12 -135.1(2)
C102 Si1 C11 C12 105.67(18)
C103 Si1 C11 C12 -14.8(2)
C101 Si1 C11 Al1 36.7(2)
C102 Si1 C11 Al1 -82.6(2)
C103 Si1 C11 Al1 156.91(18)
C111 Al1 C11 C12 99.63(13)
C121 Al1 C11 C12 -106.53(14)
N1 Al1 C11 C12 -2.66(11)
C111 Al1 C11 Si1 -73.50(19)
C121 Al1 C11 Si1 80.3(2)
N1 Al1 C11 Si1 -175.79(19)
C12 Al1 C11 Si1 -173.1(3)
Si1 C11 C12 N1 179.28(12)
Al1 C11 C12 N1 3.89(16)
Si1 C11 C12 Al1 175.39(18)
C16 N1 C12 C11 -123.83(17)
C13 N1 C12 C11 115.28(18)
Al1 N1 C12 C11 -3.77(16)
C16 N1 C12 Al1 -120.06(13)
C13 N1 C12 Al1 119.05(13)
C111 Al1 C12 C11 -98.83(13)
C121 Al1 C12 C11 96.40(14)
N1 Al1 C12 C11 175.90(17)
C111 Al1 C12 N1 85.27(11)
C121 Al1 C12 N1 -79.50(12)
C11 Al1 C12 N1 -175.90(17)
C16 N1 C13 C14 57.65(19)
C12 N1 C13 C14 -179.54(15)
Al1 N1 C13 C14 -85.63(16)
C201 N2 C14 C13 -179.34(15)
C15 N2 C14 C13 58.59(19)
N1 C13 C14 N2 -59.1(2)
C14 N2 C15 C16 -58.65(19)
C201 N2 C15 C16 179.15(15)
C12 N1 C16 C15 179.49(14)
C13 N1 C16 C15 -58.08(18)
Al1 N1 C16 C15 84.81(16)
N2 C15 C16 N1 59.45(19)
C121 Al1 C111 C112 -43.04(18)
C11 Al1 C111 C112 112.58(16)
N1 Al1 C111 C112 -168.95(14)
C12 Al1 C111 C112 150.69(14)
Al1 C111 C112 C114 -63.1(3)
Al1 C111 C112 C113 172.88(18)
C111 Al1 C121 C122 140.66(18)
C11 Al1 C121 C122 -13.9(2)
N1 Al1 C121 C122 -94.51(19)
C12 Al1 C121 C122 -54.2(2)
Al1 C121 C122 C124 175.26(19)
Al1 C121 C122 C123 -61.5(3)
